data_4500992
loop_
_publ_author_name
'Abrahams, Brendan F.'
'Hudson, Timothy A.'
'McCormick, Laura J.'
'Robson, Richard'

_publ_section_title
;
 Coordination Polymers of 2,5-Dihydroxybenzoquinone and Chloranilic Acid
 with the (10,3)-aTopology
;
_journal_issue 7
_journal_name_full 'Crystal Growth &amp; Design'
_journal_page_first 2717
_journal_paper_doi 10.1021/cg2005908
_journal_volume 11
_journal_year 2011
_chemical_formula_sum 'C50 H92 Co2 N2 O19'
_chemical_formula_weight 1143.12
_chemical_name_systematic
;
 ?
;
_space_group_IT_number 230
_symmetry_cell_setting cubic
_symmetry_space_group_name_Hall '-I 4bd 2c 3'
_symmetry_space_group_name_H-M 'I a -3 d'
_atom_sites_solution_hydrogens geom
_atom_sites_solution_primary direct
_atom_sites_solution_secondary difmap
_audit_creation_method SHELXL-97
_cell_angle_alpha 90.00
_cell_angle_beta 90.00
_cell_angle_gamma 90.00
_cell_formula_units_Z 8
_cell_length_a 22.2434(11)
_cell_length_b 22.2434(11)
_cell_length_c 22.2434(11)
_cell_measurement_reflns_used 1929
_cell_measurement_temperature 130(2)
_cell_measurement_theta_max 72.9265
_cell_measurement_theta_min 3.9714
_cell_volume 11005.3(9)
_computing_cell_refinement
;
CrysAlisPro, Oxford Diffraction Ltd.,
Version 1.171.34.44 (release 25-10-2010 CrysAlis171 .NET)
(compiled Oct 25 2010,18:11:34)
;
_computing_data_collection
;
CrysAlisPro, Oxford Diffraction Ltd.,
Version 1.171.34.44 (release 25-10-2010 CrysAlis171 .NET)
(compiled Oct 25 2010,18:11:34)
;
_computing_data_reduction
;
CrysAlisPro, Oxford Diffraction Ltd.,
Version 1.171.34.44 (release 25-10-2010 CrysAlis171 .NET)
(compiled Oct 25 2010,18:11:34)
;
_computing_structure_refinement 'SHELXL-97 (Sheldrick, 1997)'
_computing_structure_solution 'SHELXL-97 (Sheldrick, 1997)'
_diffrn_ambient_temperature 130(2)
_diffrn_detector_area_resol_mean 10.2273
_diffrn_measured_fraction_theta_full 0.983
_diffrn_measured_fraction_theta_max 0.984
_diffrn_measurement_device_type 'SuperNova, Dual, Cu at zero, Atlas'
_diffrn_measurement_method 'w scans'
_diffrn_radiation_monochromator mirror
_diffrn_radiation_source 'SuperNova (Cu) X-ray Source''fine-focus sealed tube'
_diffrn_radiation_type CuK\a
_diffrn_radiation_wavelength 1.54184
_diffrn_reflns_av_R_equivalents 0.0921
_diffrn_reflns_av_sigmaI/netI 0.0470
_diffrn_reflns_limit_h_max 26
_diffrn_reflns_limit_h_min -17
_diffrn_reflns_limit_k_max 17
_diffrn_reflns_limit_k_min -7
_diffrn_reflns_limit_l_max 12
_diffrn_reflns_limit_l_min -27
_diffrn_reflns_number 3814
_diffrn_reflns_theta_full 73.08
_diffrn_reflns_theta_max 73.08
_diffrn_reflns_theta_min 4.87
_exptl_absorpt_coefficient_mu 5.341
_exptl_absorpt_correction_T_max 1.00000
_exptl_absorpt_correction_T_min 0.70702
_exptl_absorpt_correction_type multi-scan
_exptl_absorpt_process_details
;
CrysAlisPro, Oxford Diffraction Ltd.,
Version 1.171.34.44 (release 25-10-2010 CrysAlis171 .NET)
(compiled Oct 25 2010,18:11:34)
Empirical absorption correction using spherical harmonics,
 implemented in SCALE3 ABSPACK scaling algorithm.
;
_exptl_crystal_colour black
_exptl_crystal_density_diffrn 1.380
_exptl_crystal_density_method 'not measured'
_exptl_crystal_description block
_exptl_crystal_F_000 4896
_exptl_crystal_size_max 0.24
_exptl_crystal_size_mid 0.22
_exptl_crystal_size_min 0.15
_platon_squeeze_details
;
The unit cell contains 16 highly disordered tetrabutylammonium cations and 56 H2O
molecules which have been treated as a diffuse contribution to the overall scattering
without specific atom positions by SQUEEZE/PLATON.
;
_refine_diff_density_max 0.618
_refine_diff_density_min -0.637
_refine_diff_density_rms 0.110
_refine_ls_extinction_method none
_refine_ls_goodness_of_fit_ref 1.238
_refine_ls_hydrogen_treatment constr
_refine_ls_matrix_type full
_refine_ls_number_parameters 26
_refine_ls_number_reflns 909
_refine_ls_number_restraints 0
_refine_ls_restrained_S_all 1.238
_refine_ls_R_factor_all 0.1545
_refine_ls_R_factor_gt 0.1250
_refine_ls_shift/su_max 0.000
_refine_ls_shift/su_mean 0.000
_refine_ls_structure_factor_coef Fsqd
_refine_ls_weighting_details 'calc w=1/[\s^2^(Fo^2^)+(0.2000P)^2^+0.0000P] where P=(Fo^2^+2Fc^2^)/3'
_refine_ls_weighting_scheme calc
_refine_ls_wR_factor_gt 0.3577
_refine_ls_wR_factor_ref 0.3805
_reflns_number_gt 555
_reflns_number_total 909
_reflns_threshold_expression >2sigma(I)
_cod_data_source_file cg2005908_si_002.cif
_cod_data_source_block thl150co
_cod_original_sg_symbol_H-M Ia-3d
_cod_database_code 4500992

loop_
_symmetry_equiv_pos_as_xyz
'x, y, z'
'x, -y, -z+1/2'
'-x+1/2, -y, z+1/2'
'-x+1/2, y, -z'
'-y+1/4, x+3/4, z+1/4'
'y+1/4, x+3/4, -z+3/4'
'y+1/4, -x+1/4, z+3/4'
'-y+1/4, -x+1/4, -z+1/4'
'y, z, x'
'-y+1/2, -z, x+1/2'
'y, -z, -x+1/2'
'-y+1/2, z, -x'
'-z+1/4, y+3/4, x+1/4'
'-z+1/4, -y+1/4, -x+1/4'
'z+1/4, -y+1/4, x+3/4'
'z+1/4, y+3/4, -x+3/4'
'z, x, y'
'-z, x+1/2, -y+1/2'
'-z, -x+1/2, y'
'z, -x, -y+1/2'
'-x+1/4, -z+1/4, -y+1/4'
'-x+1/4, z+3/4, y+1/4'
'x+3/4, -z+3/4, y+1/4'
'x+1/4, z+3/4, -y+3/4'
'x+1/2, y+1/2, z+1/2'
'x+1/2, -y+1/2, -z+1'
'-x+1, -y+1/2, z+1'
'-x+1, y+1/2, -z+1/2'
'-y+3/4, x+5/4, z+3/4'
'y+3/4, x+5/4, -z+5/4'
'y+3/4, -x+3/4, z+5/4'
'-y+3/4, -x+3/4, -z+3/4'
'y+1/2, z+1/2, x+1/2'
'-y+1, -z+1/2, x+1'
'y+1/2, -z+1/2, -x+1'
'-y+1, z+1/2, -x+1/2'
'-z+3/4, y+5/4, x+3/4'
'-z+3/4, -y+3/4, -x+3/4'
'z+3/4, -y+3/4, x+5/4'
'z+3/4, y+5/4, -x+5/4'
'z+1/2, x+1/2, y+1/2'
'-z+1/2, x+1, -y+1'
'-z+1/2, -x+1, y+1/2'
'z+1/2, -x+1/2, -y+1'
'-x+3/4, -z+3/4, -y+3/4'
'-x+3/4, z+5/4, y+3/4'
'x+5/4, -z+5/4, y+3/4'
'x+3/4, z+5/4, -y+5/4'
'-x, -y, -z'
'-x, y, z-1/2'
'x-1/2, y, -z-1/2'
'x-1/2, -y, z'
'y-1/4, -x-3/4, -z-1/4'
'-y-1/4, -x-3/4, z-3/4'
'-y-1/4, x-1/4, -z-3/4'
'y-1/4, x-1/4, z-1/4'
'-y, -z, -x'
'y-1/2, z, -x-1/2'
'-y, z, x-1/2'
'y-1/2, -z, x'
'z-1/4, -y-3/4, -x-1/4'
'z-1/4, y-1/4, x-1/4'
'-z-1/4, y-1/4, -x-3/4'
'-z-1/4, -y-3/4, x-3/4'
'-z, -x, -y'
'z, -x-1/2, y-1/2'
'z, x-1/2, -y'
'-z, x, y-1/2'
'x-1/4, z-1/4, y-1/4'
'x-1/4, -z-3/4, -y-1/4'
'-x-3/4, z-3/4, -y-1/4'
'-x-1/4, -z-3/4, y-3/4'
'-x+1/2, -y+1/2, -z+1/2'
'-x+1/2, y+1/2, z'
'x, y+1/2, -z'
'x, -y+1/2, z+1/2'
'y+1/4, -x-1/4, -z+1/4'
'-y+1/4, -x-1/4, z-1/4'
'-y+1/4, x+1/4, -z-1/4'
'y+1/4, x+1/4, z+1/4'
'-y+1/2, -z+1/2, -x+1/2'
'y, z+1/2, -x'
'-y+1/2, z+1/2, x'
'y, -z+1/2, x+1/2'
'z+1/4, -y-1/4, -x+1/4'
'z+1/4, y+1/4, x+1/4'
'-z+1/4, y+1/4, -x-1/4'
'-z+1/4, -y-1/4, x-1/4'
'-z+1/2, -x+1/2, -y+1/2'
'z+1/2, -x, y'
'z+1/2, x, -y+1/2'
'-z+1/2, x+1/2, y'
'x+1/4, z+1/4, y+1/4'
'x+1/4, -z-1/4, -y+1/4'
'-x-1/4, z-1/4, -y+1/4'
'-x+1/4, -z-1/4, y-1/4'

loop_
_atom_site_label
_atom_site_type_symbol
_atom_site_fract_x
_atom_site_fract_y
_atom_site_fract_z
_atom_site_U_iso_or_equiv
_atom_site_adp_type
_atom_site_occupancy
_atom_site_symmetry_multiplicity
_atom_site_calc_flag
_atom_site_refinement_flags
Co1 Co 0.6250 0.6250 0.6250 0.0614(11) Uani 1 6 d S
O1 O 0.63467(18) 0.6260(2) 0.5328(2) 0.0654(15) Uani 1 1 d .
C1 C 0.6866(3) 0.6237(3) 0.5163(3) 0.0563(17) Uani 1 1 d .
C2 C 0.7028(2) 0.6250 0.4528(2) 0.061(3) Uani 1 2 d S
H2 H 0.6732 0.6250 0.4232 0.073 Uiso 1 2 calc SR

loop_
_atom_site_aniso_label
_atom_site_aniso_U_11
_atom_site_aniso_U_22
_atom_site_aniso_U_33
_atom_site_aniso_U_23
_atom_site_aniso_U_13
_atom_site_aniso_U_12
Co1 0.0614(11) 0.0614(11) 0.0614(11) 0.0171(8) 0.0171(8) 0.0171(8)
O1 0.037(2) 0.094(4) 0.065(3) 0.026(2) 0.0030(19) -0.010(2)
C1 0.054(3) 0.073(4) 0.042(3) 0.003(3) 0.004(3) 0.002(3)
C2 0.037(3) 0.109(8) 0.037(3) -0.013(3) -0.014(3) 0.013(3)

loop_
_atom_type_symbol
_atom_type_description
_atom_type_scat_dispersion_real
_atom_type_scat_dispersion_imag
_atom_type_scat_source
C C 0.0181 0.0091 'International Tables Vol C Tables 4.2.6.8 and 6.1.1.4'
H H 0.0000 0.0000 'International Tables Vol C Tables 4.2.6.8 and 6.1.1.4'
O O 0.0492 0.0322 'International Tables Vol C Tables 4.2.6.8 and 6.1.1.4'
Co Co -2.3653 3.6143 'International Tables Vol C Tables 4.2.6.8 and 6.1.1.4'
N N 0.0311 0.0180 'International Tables Vol C Tables 4.2.6.8 and 6.1.1.4'

loop_
_geom_angle_atom_site_label_1
_geom_angle_atom_site_label_2
_geom_angle_atom_site_label_3
_geom_angle
_geom_angle_site_symmetry_1
_geom_angle_site_symmetry_3
O1 Co1 O1 96.49(16) 21_666 8_666
O1 Co1 O1 78.0(2) 21_666 17
O1 Co1 O1 89.4(3) 8_666 17
O1 Co1 O1 89.4(3) 21_666 .
O1 Co1 O1 172.4(2) 8_666 .
O1 Co1 O1 96.49(16) 17 .
O1 Co1 O1 96.49(16) 21_666 14_666
O1 Co1 O1 96.49(16) 8_666 14_666
O1 Co1 O1 172.4(2) 17 14_666
O1 Co1 O1 78.0(2) . 14_666
O1 Co1 O1 172.4(2) 21_666 9
O1 Co1 O1 78.0(2) 8_666 9
O1 Co1 O1 96.49(16) 17 9
O1 Co1 O1 96.49(16) . 9
O1 Co1 O1 89.4(3) 14_666 9
C1 O1 Co1 113.6(4) . .
O1 C1 C2 121.8(6) . .
O1 C1 C1 117.2(4) . 14_666
C2 C1 C1 120.6(4) . 14_666
C1 C2 C1 118.6(7) . 15_564
C1 C2 H2 120.7 . .
C1 C2 H2 120.7 15_564 .

loop_
_geom_bond_atom_site_label_1
_geom_bond_atom_site_label_2
_geom_bond_distance
_geom_bond_site_symmetry_2
Co1 O1 2.062(5) 21_666
Co1 O1 2.062(5) 8_666
Co1 O1 2.062(5) 17
Co1 O1 2.062(5) .
Co1 O1 2.062(5) 14_666
Co1 O1 2.062(5) 9
O1 C1 1.213(7) .
C1 C2 1.459(7) .
C1 C1 1.483(12) 14_666
C2 C1 1.459(7) 15_564
C2 H2 0.9300 .

loop_
_platon_squeeze_void_nr
_platon_squeeze_void_average_x
_platon_squeeze_void_average_y
_platon_squeeze_void_average_z
_platon_squeeze_void_volume
_platon_squeeze_void_count_electrons
_platon_squeeze_void_content
1 -0.010 -0.001 -0.001 8073 2787 ' '
